data_4066213
loop_
_publ_author_name
'Cooper, Benjamin G.'
'Fafard, Claudia M.'
'Foxman, Bruce M.'
'Thomas, Christine M.'

_publ_section_title
;
 Electronic Factors Affecting Metal&#x2212;Metal Interactions in
 Early/Late Heterobimetallics: Substituent Effects in Zirconium/Platinum
 Bis(phosphinoamide) Complexes&#x2020;
;
_journal_issue 21
_journal_name_full Organometallics
_journal_page_first 5179
_journal_paper_doi 10.1021/om100356a
_journal_volume 29
_journal_year 2010
_chemical_formula_moiety 'C41 H54 N2 P2 Pt1 Zr1'
_chemical_formula_sum 'C41 H54 N2 P2 Pt Zr'
_chemical_formula_weight 923.15
_space_group_IT_number 14
_symmetry_cell_setting monoclinic
_symmetry_space_group_name_Hall '-P 2yn'
_symmetry_space_group_name_H-M 'P 1 21/n 1'
_atom_sites_solution_hydrogens geom
_atom_sites_solution_primary direct
_audit_creation_date 09-12-06
_audit_creation_method CRYSTALS_ver_12.87
_cell_angle_alpha 90
_cell_angle_beta 95.5730(10)
_cell_angle_gamma 90
_cell_formula_units_Z 4
_cell_length_a 19.3441(5)
_cell_length_b 9.7686(3)
_cell_length_c 20.5726(6)
_cell_measurement_reflns_used 9611
_cell_measurement_temperature 120
_cell_measurement_theta_max 30
_cell_measurement_theta_min 2
_cell_volume 3869.12(19)
_computing_cell_refinement 'Apex2 (Bruker AXS, 2006)'
_computing_data_collection 'Apex2 (Bruker AXS, 2006)'
_computing_data_reduction 'Apex2 (Bruker AXS, 2006)'
_computing_molecular_graphics 'CAMERON (Watkin et al., 1996)'
_computing_publication_material 'CRYSTALS (Betteridge et al., 2003)'
_computing_structure_refinement 'CRYSTALS (Betteridge et al., 2003)'
_computing_structure_solution 'SIR92 (Altomare et al., 1994)'
_diffrn_ambient_temperature 120
_diffrn_measured_fraction_theta_full 0.998
_diffrn_measured_fraction_theta_max 0.998
_diffrn_measurement_device 'Bruker Kappa Apex2'
_diffrn_measurement_device_type Area
_diffrn_measurement_method '\f & \w scans'
_diffrn_radiation_monochromator graphite
_diffrn_radiation_type 'Mo K\a'
_diffrn_radiation_wavelength 0.71073
_diffrn_reflns_av_R_equivalents 0.079
_diffrn_reflns_limit_h_max 25
_diffrn_reflns_limit_h_min -27
_diffrn_reflns_limit_k_max 13
_diffrn_reflns_limit_k_min -13
_diffrn_reflns_limit_l_max 28
_diffrn_reflns_limit_l_min -28
_diffrn_reflns_number 68641
_diffrn_reflns_theta_full 30.037
_diffrn_reflns_theta_max 30.037
_diffrn_reflns_theta_min 1.521
_diffrn_standards_number 0
_exptl_absorpt_coefficient_mu 3.994
_exptl_absorpt_correction_T_max 0.76
_exptl_absorpt_correction_T_min 0.60
_exptl_absorpt_correction_type multi-scan
_exptl_absorpt_process_details 'Apex2 (Bruker AXS, 2006)'
_exptl_crystal_colour colourless
_exptl_crystal_density_diffrn 1.585
_exptl_crystal_density_method 'not measured'
_exptl_crystal_description plate
_exptl_crystal_F_000 1848
_exptl_crystal_size_max 0.229
_exptl_crystal_size_mid 0.127
_exptl_crystal_size_min 0.070
_refine_diff_density_max 2.39
_refine_diff_density_min -1.66
_refine_ls_extinction_method None
_refine_ls_goodness_of_fit_ref 0.9684
_refine_ls_hydrogen_treatment none
_refine_ls_matrix_type full
_refine_ls_number_parameters 424
_refine_ls_number_reflns 11298
_refine_ls_number_restraints 0
_refine_ls_R_factor_all 0.0562
_refine_ls_R_factor_gt 0.0362
_refine_ls_shift/su_max 0.0012588
_refine_ls_shift/su_mean 0.1790382
_refine_ls_structure_factor_coef Fsqd
_refine_ls_weighting_details
;
 Method= Modified Sheldrick 
 w=1/[\s^2^(F^2^) + ( 0.03P)^2^ +15.53P] 
 ,where P=(max(Fo^2^,0) + 2Fc^2^)/3 
;
_refine_ls_weighting_scheme calc
_refine_ls_wR_factor_all 0.0780
_refine_ls_wR_factor_gt 0.0748
_refine_ls_wR_factor_ref 0.0780
_reflns_limit_h_max 27
_reflns_limit_h_min -27
_reflns_limit_k_max 13
_reflns_limit_k_min 0
_reflns_limit_l_max 28
_reflns_limit_l_min 0
_reflns_number_gt 8519
_reflns_number_total 11298
_reflns_threshold_expression I>2.0\s(I)
_oxford_diffrn_Wilson_B_factor 1.00
_oxford_diffrn_Wilson_scale 438.32
_oxford_refine_ls_r_factor_ref 0.0562
_oxford_refine_ls_scale 0.049157(4)
_oxford_reflns_number_all 11298
_oxford_reflns_threshold_expression_ref I>-10.0\s(I)
_oxford_structure_analysis_title 'bgc16_0m in P2(1)/n'
_cod_data_source_file om100356a_si_002.cif
_cod_data_source_block 6
_cod_depositor_comments
;
The following automatic conversions were performed:

'_symmetry_cell_setting' value 'Monoclinic' changed to 'monoclinic'
according to /home/saulius/struct/CIF-dictionaries/cif_core.dic
dictionary named 'cif_core.dic' version 2.4.1 from
2010-06-29.

'_exptl_absorpt_correction_type' value 'Multi-scan'
changed to 'multi-scan' according to
/home/saulius/struct/CIF-dictionaries/cif_core.dic dictionary named
'cif_core.dic' version 2.4.1 from 2010-06-29.

Automatic conversion script
Id: cif_fix_values 1715 2011-07-08 13:25:40Z adriana 
;
_cod_original_sg_symbol_H-M 'P 1 21/n 1 '
_cod_original_formula_sum 'C41 H54 N2 P2 Pt1 Zr1'
_cod_database_code 4066213

loop_
_symmetry_equiv_pos_as_xyz
x,y,z
-x,-y,-z
-x+1/2,y+1/2,-z+1/2
x+1/2,-y+1/2,z+1/2

loop_
_atom_site_label
_atom_site_type_symbol
_atom_site_fract_x
_atom_site_fract_y
_atom_site_fract_z
_atom_site_U_iso_or_equiv
_atom_site_occupancy
_atom_site_adp_type
_atom_site_refinement_flags_posn
Pt1 Pt 0.532222(8) 0.416541(15) 0.663488(7) 0.0119 1.0000 Uani .
Zr1 Zr 0.622223(19) 0.24587(4) 0.732273(18) 0.0133 1.0000 Uani .
P1 P 0.47746(5) 0.37223(10) 0.75424(5) 0.0138 1.0000 Uani .
P2 P 0.61652(6) 0.38791(10) 0.59473(5) 0.0134 1.0000 Uani .
N1 N 0.54058(17) 0.2844(3) 0.79624(16) 0.0136 1.0000 Uani .
N2 N 0.66992(18) 0.2914(3) 0.64333(17) 0.0154 1.0000 Uani .
C1 C 0.4000(2) 0.2638(4) 0.74158(19) 0.0168 1.0000 Uani .
C2 C 0.4082(2) 0.1226(4) 0.7409(2) 0.0208 1.0000 Uani .
C3 C 0.3514(3) 0.0380(5) 0.7223(2) 0.0263 1.0000 Uani .
C4 C 0.2869(2) 0.0948(5) 0.7039(2) 0.0295 1.0000 Uani .
C5 C 0.2785(2) 0.2365(6) 0.7052(2) 0.0292 1.0000 Uani .
C6 C 0.3351(2) 0.3203(5) 0.7234(2) 0.0226 1.0000 Uani .
C7 C 0.4464(2) 0.5133(4) 0.8023(2) 0.0159 1.0000 Uani .
C8 C 0.4046(2) 0.4910(4) 0.8531(2) 0.0198 1.0000 Uani .
C9 C 0.3847(2) 0.5986(5) 0.8905(2) 0.0227 1.0000 Uani .
C10 C 0.4045(2) 0.7312(5) 0.8780(2) 0.0259 1.0000 Uani .
C11 C 0.4448(2) 0.7559(5) 0.8271(2) 0.0260 1.0000 Uani .
C12 C 0.4656(2) 0.6478(4) 0.7895(2) 0.0200 1.0000 Uani .
C13 C 0.5346(2) 0.2513(4) 0.8661(2) 0.0191 1.0000 Uani .
C14 C 0.5623(3) 0.1078(5) 0.8821(2) 0.0276 1.0000 Uani .
C15 C 0.5735(3) 0.3576(5) 0.9105(2) 0.0270 1.0000 Uani .
C16 C 0.6575(2) 0.5416(4) 0.5647(2) 0.0159 1.0000 Uani .
C17 C 0.6279(2) 0.6680(4) 0.5766(2) 0.0174 1.0000 Uani .
C18 C 0.6536(3) 0.7867(4) 0.5513(2) 0.0233 1.0000 Uani .
C19 C 0.7090(3) 0.7812(5) 0.5137(2) 0.0300 1.0000 Uani .
C20 C 0.7388(3) 0.6566(5) 0.5014(3) 0.0318 1.0000 Uani .
C21 C 0.7131(3) 0.5370(5) 0.5261(2) 0.0236 1.0000 Uani .
C22 C 0.5955(2) 0.2944(4) 0.5185(2) 0.0153 1.0000 Uani .
C23 C 0.5809(2) 0.3628(5) 0.4593(2) 0.0214 1.0000 Uani .
C24 C 0.5613(3) 0.2900(5) 0.4028(2) 0.0267 1.0000 Uani .
C25 C 0.5555(2) 0.1490(5) 0.4040(2) 0.0260 1.0000 Uani .
C26 C 0.5693(2) 0.0805(5) 0.4628(2) 0.0271 1.0000 Uani .
C27 C 0.5890(2) 0.1516(4) 0.5197(2) 0.0226 1.0000 Uani .
C28 C 0.7379(2) 0.2499(4) 0.6217(2) 0.0173 1.0000 Uani .
C29 C 0.7535(2) 0.1004(5) 0.6389(2) 0.0248 1.0000 Uani .
C30 C 0.7959(2) 0.3426(5) 0.6519(3) 0.0281 1.0000 Uani .
C31 C 0.5967(2) 0.0254(4) 0.7119(2) 0.0226 1.0000 Uani .
C32 C 0.7163(2) 0.2488(5) 0.8043(2) 0.0207 1.0000 Uani .
C33 C 0.6075(2) 0.5377(4) 0.7241(2) 0.0183 1.0000 Uani .
C34 C 0.4576(2) 0.3069(4) 0.6026(2) 0.0188 1.0000 Uani .
C35 C 0.1322(3) 0.7333(5) 0.5257(2) 0.0309 1.0000 Uani .
C36 C 0.1361(3) 0.6248(6) 0.5698(3) 0.0365 1.0000 Uani .
C37 C 0.1918(3) 0.6038(6) 0.6149(3) 0.0349 1.0000 Uani .
C38 C 0.2483(3) 0.6974(8) 0.6161(3) 0.0500 1.0000 Uani .
C39 C 0.2463(3) 0.8032(7) 0.5723(3) 0.0444 1.0000 Uani .
C40 C 0.1895(3) 0.8213(6) 0.5271(3) 0.0366 1.0000 Uani .
C41 C 0.0698(3) 0.7548(7) 0.4776(3) 0.0442 1.0000 Uani .
H21 H 0.4513 0.0840 0.7533 0.0250 1.0000 Uiso R
H31 H 0.3565 -0.0569 0.7227 0.0320 1.0000 Uiso R
H41 H 0.2493 0.0389 0.6909 0.0352 1.0000 Uiso R
H51 H 0.2347 0.2740 0.6938 0.0350 1.0000 Uiso R
H61 H 0.3296 0.4155 0.7229 0.0273 1.0000 Uiso R
H81 H 0.3911 0.4026 0.8624 0.0240 1.0000 Uiso R
H91 H 0.3572 0.5809 0.9245 0.0269 1.0000 Uiso R
H101 H 0.3910 0.8026 0.9034 0.0309 1.0000 Uiso R
H111 H 0.4577 0.8438 0.8175 0.0307 1.0000 Uiso R
H121 H 0.4923 0.6660 0.7552 0.0230 1.0000 Uiso R
H131 H 0.4858 0.2540 0.8716 0.0225 1.0000 Uiso R
H141 H 0.6111 0.1033 0.8765 0.0409 1.0000 Uiso R
H142 H 0.5553 0.0872 0.9267 0.0410 1.0000 Uiso R
H143 H 0.5372 0.0433 0.8536 0.0408 1.0000 Uiso R
H151 H 0.6225 0.3546 0.9045 0.0396 1.0000 Uiso R
H152 H 0.5549 0.4471 0.8995 0.0398 1.0000 Uiso R
H153 H 0.5677 0.3400 0.9555 0.0400 1.0000 Uiso R
H171 H 0.5903 0.6735 0.6018 0.0214 1.0000 Uiso R
H181 H 0.6339 0.8708 0.5593 0.0275 1.0000 Uiso R
H191 H 0.7260 0.8610 0.4969 0.0356 1.0000 Uiso R
H201 H 0.7760 0.6521 0.4766 0.0382 1.0000 Uiso R
H211 H 0.7317 0.4519 0.5154 0.0279 1.0000 Uiso R
H231 H 0.5851 0.4575 0.4568 0.0259 1.0000 Uiso R
H241 H 0.5525 0.3372 0.3628 0.0319 1.0000 Uiso R
H251 H 0.5431 0.1000 0.3663 0.0309 1.0000 Uiso R
H261 H 0.5656 -0.0138 0.4637 0.0330 1.0000 Uiso R
H271 H 0.5981 0.1043 0.5582 0.0273 1.0000 Uiso R
H281 H 0.7352 0.2580 0.5744 0.0208 1.0000 Uiso R
H291 H 0.7985 0.0740 0.6255 0.0374 1.0000 Uiso R
H292 H 0.7553 0.0869 0.6851 0.0367 1.0000 Uiso R
H293 H 0.7184 0.0410 0.6171 0.0368 1.0000 Uiso R
H301 H 0.7853 0.4358 0.6397 0.0419 1.0000 Uiso R
H302 H 0.8004 0.3313 0.6986 0.0418 1.0000 Uiso R
H303 H 0.8386 0.3145 0.6359 0.0414 1.0000 Uiso R
H311 H 0.5839 -0.0209 0.7499 0.0338 1.0000 Uiso R
H312 H 0.5586 0.0225 0.6787 0.0347 1.0000 Uiso R
H313 H 0.6359 -0.0200 0.6956 0.0339 1.0000 Uiso R
H321 H 0.7036 0.2371 0.8468 0.0315 1.0000 Uiso R
H322 H 0.7402 0.3331 0.8015 0.0318 1.0000 Uiso R
H323 H 0.7462 0.1759 0.7946 0.0313 1.0000 Uiso R
H331 H 0.5998 0.5365 0.7701 0.0279 1.0000 Uiso R
H332 H 0.6545 0.5139 0.7195 0.0274 1.0000 Uiso R
H333 H 0.5981 0.6287 0.7065 0.0275 1.0000 Uiso R
H341 H 0.4596 0.2124 0.6149 0.0285 1.0000 Uiso R
H342 H 0.4657 0.3144 0.5571 0.0280 1.0000 Uiso R
H343 H 0.4114 0.3398 0.6072 0.0277 1.0000 Uiso R
H361 H 0.0984 0.5653 0.5684 0.0437 1.0000 Uiso R
H371 H 0.1935 0.5315 0.6437 0.0422 1.0000 Uiso R
H381 H 0.2867 0.6859 0.6467 0.0598 1.0000 Uiso R
H391 H 0.2840 0.8638 0.5730 0.0529 1.0000 Uiso R
H401 H 0.1890 0.8937 0.4976 0.0438 1.0000 Uiso R
H411 H 0.0441 0.8328 0.4905 0.0660 1.0000 Uiso R
H412 H 0.0841 0.7727 0.4353 0.0662 1.0000 Uiso R
H413 H 0.0406 0.6760 0.4754 0.0661 1.0000 Uiso R

loop_
_atom_site_aniso_label
_atom_site_aniso_U_11
_atom_site_aniso_U_22
_atom_site_aniso_U_33
_atom_site_aniso_U_23
_atom_site_aniso_U_13
_atom_site_aniso_U_12
Pt1 0.01218(7) 0.01126(6) 0.01193(7) -0.00026(6) -0.00047(5) -0.00008(6)
Zr1 0.01303(18) 0.01364(16) 0.01288(17) 0.00082(14) -0.00062(14) 0.00112(14)
P1 0.0129(5) 0.0131(4) 0.0156(5) -0.0015(4) 0.0012(4) -0.0003(4)
P2 0.0169(5) 0.0108(5) 0.0121(5) 0.0002(3) -0.0009(4) -0.0017(3)
N1 0.0145(16) 0.0186(16) 0.0083(14) -0.0009(12) 0.0034(13) -0.0039(13)
N2 0.0138(16) 0.0152(15) 0.0175(17) -0.0004(13) 0.0023(14) 0.0013(13)
C1 0.020(2) 0.0178(19) 0.0130(18) -0.0034(15) 0.0022(16) -0.0034(16)
C2 0.020(2) 0.0188(19) 0.024(2) -0.0014(16) 0.0048(18) -0.0046(16)
C3 0.028(2) 0.023(2) 0.029(2) -0.0037(18) 0.005(2) -0.0085(18)
C4 0.022(2) 0.036(3) 0.030(2) -0.002(2) 0.0007(19) -0.015(2)
C5 0.015(2) 0.043(3) 0.028(2) 0.000(2) -0.0007(19) -0.002(2)
C6 0.017(2) 0.022(2) 0.027(2) -0.0025(18) -0.0020(18) 0.0004(17)
C7 0.0123(19) 0.0173(19) 0.018(2) -0.0028(15) -0.0008(16) 0.0007(15)
C8 0.020(2) 0.019(2) 0.020(2) 0.0001(16) 0.0030(18) 0.0004(16)
C9 0.020(2) 0.028(2) 0.021(2) -0.0065(18) 0.0056(17) 0.0002(18)
C10 0.028(2) 0.022(2) 0.027(2) -0.0107(18) -0.001(2) 0.0059(18)
C11 0.026(2) 0.018(2) 0.033(3) -0.0026(19) -0.001(2) -0.0006(18)
C12 0.021(2) 0.019(2) 0.021(2) -0.0018(16) 0.0029(18) -0.0014(17)
C13 0.022(2) 0.0213(19) 0.0142(19) 0.0027(16) 0.0028(16) 0.0008(17)
C14 0.029(2) 0.026(2) 0.027(2) 0.0120(18) -0.002(2) 0.0029(19)
C15 0.033(3) 0.031(2) 0.016(2) -0.0022(18) -0.0037(19) -0.003(2)
C16 0.021(2) 0.0135(17) 0.0131(18) -0.0009(14) -0.0010(16) -0.0035(15)
C17 0.022(2) 0.0124(17) 0.017(2) -0.0021(14) 0.0006(17) 0.0003(15)
C18 0.033(3) 0.0150(19) 0.021(2) -0.0001(16) -0.0013(19) -0.0009(17)
C19 0.040(3) 0.018(2) 0.031(3) 0.0045(18) 0.000(2) -0.013(2)
C20 0.033(3) 0.028(2) 0.036(3) 0.004(2) 0.012(2) -0.008(2)
C21 0.028(2) 0.0169(19) 0.027(2) 0.0005(17) 0.011(2) -0.0001(17)
C22 0.0125(18) 0.0175(18) 0.0158(19) -0.0007(15) 0.0013(15) 0.0007(14)
C23 0.026(2) 0.021(2) 0.017(2) 0.0003(16) 0.0001(18) 0.0013(17)
C24 0.028(2) 0.036(3) 0.016(2) 0.0031(18) -0.0029(19) 0.005(2)
C25 0.021(2) 0.035(3) 0.021(2) -0.0101(19) -0.0039(19) -0.002(2)
C26 0.030(2) 0.022(2) 0.029(2) -0.010(2) 0.0007(19) -0.003(2)
C27 0.028(2) 0.019(2) 0.020(2) -0.0009(16) 0.0000(19) -0.0013(18)
C28 0.0151(19) 0.0219(19) 0.0153(19) -0.0025(16) 0.0036(16) 0.0008(16)
C29 0.022(2) 0.027(2) 0.025(2) 0.0028(18) 0.0026(18) 0.0084(18)
C30 0.016(2) 0.033(3) 0.035(3) -0.003(2) 0.002(2) -0.0024(19)
C31 0.024(2) 0.018(2) 0.026(2) 0.0011(17) 0.0017(19) -0.0014(17)
C32 0.017(2) 0.027(2) 0.017(2) -0.0021(17) -0.0029(16) 0.0008(17)
C33 0.018(2) 0.0176(18) 0.019(2) -0.0049(15) 0.0006(17) -0.0055(16)
C34 0.017(2) 0.0172(19) 0.022(2) -0.0033(16) -0.0027(17) -0.0066(16)
C35 0.038(3) 0.031(3) 0.025(2) -0.005(2) 0.010(2) 0.007(2)
C36 0.036(3) 0.032(3) 0.043(3) 0.000(2) 0.014(3) 0.003(2)
C37 0.038(3) 0.041(3) 0.027(2) 0.003(2) 0.012(2) 0.018(2)
C38 0.036(3) 0.087(5) 0.029(3) -0.015(3) 0.011(3) 0.006(3)
C39 0.040(3) 0.055(4) 0.041(3) -0.018(3) 0.020(3) -0.010(3)
C40 0.045(3) 0.037(3) 0.031(3) -0.002(2) 0.021(3) 0.002(2)
C41 0.042(3) 0.053(4) 0.038(3) 0.002(3) 0.006(3) 0.013(3)

loop_
_atom_type_symbol
_atom_type_scat_dispersion_real
_atom_type_scat_dispersion_imag
_atom_type_scat_Cromer_Mann_a1
_atom_type_scat_Cromer_Mann_b1
_atom_type_scat_Cromer_Mann_a2
_atom_type_scat_Cromer_Mann_b2
_atom_type_scat_Cromer_Mann_a3
_atom_type_scat_Cromer_Mann_b3
_atom_type_scat_Cromer_Mann_a4
_atom_type_scat_Cromer_Mann_b4
_atom_type_scat_Cromer_Mann_c
_atom_type_scat_source
C 0.0033 0.0016 2.3100 20.8439 1.0200 10.2075 1.5886 0.5687 0.8650 51.6512 0.2156 'International Tables Vol C 4.2.6.8 and 6.1.1.4'
H 0.0000 0.0000 0.4930 10.5109 0.3229 26.1257 0.1402 3.1424 0.0408 57.7998 0.0030 'International Tables Vol C 4.2.6.8 and 6.1.1.4'
N 0.0061 0.0033 12.2126 0.0057 3.1322 9.8933 2.0125 28.9975 1.1663 0.5826 -11.5290 'International Tables Vol C 4.2.6.8 and 6.1.1.4'
P 0.1023 0.0942 6.4345 1.9067 4.1791 27.1570 1.7800 0.5260 1.4908 68.1645 1.1149 'International Tables Vol C 4.2.6.8 and 6.1.1.4'
Zr -2.9673 0.5597 17.8765 1.2762 10.9480 11.9160 5.4173 0.1176 3.6572 87.6627 2.0693 'International Tables Vol C 4.2.6.8 and 6.1.1.4'
Pt -1.7033 8.3905 27.0059 1.5129 17.7639 8.8117 15.7131 0.4246 5.7837 38.6103 11.6883 'International Tables Vol C 4.2.6.8 and 6.1.1.4'

loop_
_geom_angle_atom_site_label_1
_geom_angle_atom_site_label_2
_geom_angle_atom_site_label_3
_geom_angle
_geom_angle_publ_flag
Zr1 Pt1 P1 77.36(3) yes
Zr1 Pt1 P2 77.65(3) yes
P1 Pt1 P2 154.77(4) yes
Zr1 Pt1 C33 70.99(12) yes
P1 Pt1 C33 88.40(12) yes
P2 Pt1 C33 86.73(12) yes
Zr1 Pt1 C34 111.46(12) yes
P1 Pt1 C34 92.54(13) yes
P2 Pt1 C34 93.37(13) yes
C33 Pt1 C34 177.51(17) yes
Pt1 Zr1 P1 45.14(2) yes
Pt1 Zr1 P2 45.04(2) yes
P1 Zr1 P2 90.13(3) yes
Pt1 Zr1 N1 75.10(9) yes
P1 Zr1 N1 30.29(9) yes
P2 Zr1 N1 120.13(9) yes
Pt1 Zr1 N2 74.82(9) yes
P1 Zr1 N2 119.95(9) yes
P2 Zr1 N2 29.85(9) yes
N1 Zr1 N2 149.61(13) yes
Pt1 Zr1 C31 112.06(12) yes
P1 Zr1 C31 102.82(12) yes
P2 Zr1 C31 105.57(12) yes
N1 Zr1 C31 96.85(15) yes
N2 Zr1 C31 98.24(15) yes
Pt1 Zr1 C32 141.27(12) yes
P1 Zr1 C32 125.58(12) yes
P2 Zr1 C32 123.14(12) yes
N1 Zr1 C32 100.87(14) yes
N2 Zr1 C32 99.82(15) yes
Pt1 Zr1 C33 45.79(8) yes
P1 Zr1 C33 62.09(9) yes
P2 Zr1 C33 60.94(9) yes
N1 Zr1 C33 77.90(12) yes
N2 Zr1 C33 78.19(12) yes
C31 Zr1 C32 106.67(17) yes
C31 Zr1 C33 157.83(15) yes
C32 Zr1 C33 95.49(15) yes
Zr1 P1 Pt1 57.51(2) yes
Pt1 P1 N1 98.48(12) yes
Zr1 P1 C1 118.78(14) yes
Pt1 P1 C1 115.63(13) yes
N1 P1 C1 108.92(18) yes
Zr1 P1 C7 135.97(14) yes
Pt1 P1 C7 120.19(14) yes
N1 P1 C7 111.73(18) yes
C1 P1 C7 101.86(19) yes
Zr1 P2 Pt1 57.30(2) yes
Pt1 P2 N2 97.87(13) yes
Zr1 P2 C16 133.35(13) yes
Pt1 P2 C16 117.90(14) yes
N2 P2 C16 113.84(18) yes
Zr1 P2 C22 122.51(13) yes
Pt1 P2 C22 118.81(14) yes
N2 P2 C22 107.85(18) yes
C16 P2 C22 100.82(18) yes
Zr1 N1 P1 108.24(16) yes
Zr1 N1 C13 132.3(3) yes
P1 N1 C13 119.4(3) yes
Zr1 N2 P2 109.46(17) yes
Zr1 N2 C28 131.1(3) yes
P2 N2 C28 119.5(3) yes
P1 C1 C2 118.9(3) yes
P1 C1 C6 120.9(3) yes
C2 C1 C6 119.5(4) yes
C1 C2 C3 120.2(4) yes
C1 C2 H21 120.0 no
C3 C2 H21 119.8 no
C2 C3 C4 120.1(4) yes
C2 C3 H31 120.4 no
C4 C3 H31 119.5 no
C3 C4 C5 119.8(4) yes
C3 C4 H41 120.2 no
C5 C4 H41 120.0 no
C4 C5 C6 120.0(4) yes
C4 C5 H51 119.4 no
C6 C5 H51 120.6 no
C5 C6 C1 120.4(4) yes
C5 C6 H61 119.8 no
C1 C6 H61 119.8 no
P1 C7 C8 122.0(3) yes
P1 C7 C12 120.0(3) yes
C8 C7 C12 118.0(4) yes
C7 C8 C9 120.7(4) yes
C7 C8 H81 119.5 no
C9 C8 H81 119.8 no
C8 C9 C10 120.9(4) yes
C8 C9 H91 119.1 no
C10 C9 H91 120.0 no
C9 C10 C11 119.4(4) yes
C9 C10 H101 120.3 no
C11 C10 H101 120.4 no
C10 C11 C12 120.2(4) yes
C10 C11 H111 120.7 no
C12 C11 H111 119.2 no
C7 C12 C11 120.8(4) yes
C7 C12 H121 119.9 no
C11 C12 H121 119.2 no
N1 C13 C14 110.5(4) yes
N1 C13 C15 110.4(3) yes
C14 C13 C15 110.6(4) yes
N1 C13 H131 106.1 no
C14 C13 H131 109.2 no
C15 C13 H131 110.0 no
C13 C14 H141 110.2 no
C13 C14 H142 108.6 no
H141 C14 H142 109.6 no
C13 C14 H143 108.9 no
H141 C14 H143 109.9 no
H142 C14 H143 109.6 no
C13 C15 H151 109.5 no
C13 C15 H152 108.9 no
H151 C15 H152 110.1 no
C13 C15 H153 111.0 no
H151 C15 H153 109.0 no
H152 C15 H153 108.2 no
P2 C16 C17 118.0(3) yes
P2 C16 C21 123.2(3) yes
C17 C16 C21 118.7(4) yes
C16 C17 C18 120.6(4) yes
C16 C17 H171 120.2 no
C18 C17 H171 119.2 no
C17 C18 C19 120.3(4) yes
C17 C18 H181 120.4 no
C19 C18 H181 119.4 no
C18 C19 C20 119.8(4) yes
C18 C19 H191 119.8 no
C20 C19 H191 120.4 no
C19 C20 C21 120.5(5) yes
C19 C20 H201 120.2 no
C21 C20 H201 119.3 no
C16 C21 C20 120.2(4) yes
C16 C21 H211 119.6 no
C20 C21 H211 120.1 no
P2 C22 C23 121.3(3) yes
P2 C22 C27 119.8(3) yes
C23 C22 C27 118.8(4) yes
C22 C23 C24 120.2(4) yes
C22 C23 H231 120.8 no
C24 C23 H231 119.0 no
C23 C24 C25 121.0(4) yes
C23 C24 H241 119.5 no
C25 C24 H241 119.5 no
C24 C25 C26 119.1(4) yes
C24 C25 H251 121.1 no
C26 C25 H251 119.7 no
C25 C26 C27 120.7(5) yes
C25 C26 H261 119.3 no
C27 C26 H261 120.0 no
C22 C27 C26 120.2(4) yes
C22 C27 H271 120.4 no
C26 C27 H271 119.4 no
N2 C28 C29 110.7(3) yes
N2 C28 C30 110.6(3) yes
C29 C28 C30 110.7(4) yes
N2 C28 H281 108.3 no
C29 C28 H281 107.5 no
C30 C28 H281 108.9 no
C28 C29 H291 110.5 no
C28 C29 H292 110.5 no
H291 C29 H292 107.4 no
C28 C29 H293 110.5 no
H291 C29 H293 108.4 no
H292 C29 H293 109.5 no
C28 C30 H301 109.1 no
C28 C30 H302 109.3 no
H301 C30 H302 111.5 no
C28 C30 H303 108.3 no
H301 C30 H303 110.5 no
H302 C30 H303 108.2 no
Zr1 C31 H311 111.8 no
Zr1 C31 H312 107.6 no
H311 C31 H312 109.1 no
Zr1 C31 H313 109.9 no
H311 C31 H313 110.0 no
H312 C31 H313 108.3 no
Zr1 C32 H321 110.3 no
Zr1 C32 H322 110.0 no
H321 C32 H322 109.5 no
Zr1 C32 H323 109.0 no
H321 C32 H323 108.9 no
H322 C32 H323 109.1 no
Pt1 C33 Zr1 63.22(10) yes
Pt1 C33 H331 113.3 no
Zr1 C33 H331 87.4 no
Pt1 C33 H332 113.7 no
Zr1 C33 H332 70.9 no
H331 C33 H332 109.5 no
Pt1 C33 H333 101.1 no
Zr1 C33 H333 161.0 no
H331 C33 H333 109.5 no
H332 C33 H333 109.4 no
Pt1 C34 H341 109.0 no
Pt1 C34 H342 111.8 no
H341 C34 H342 108.7 no
Pt1 C34 H343 111.2 no
H341 C34 H343 108.1 no
H342 C34 H343 108.0 no
C36 C35 C40 117.4(5) yes
C36 C35 C41 121.7(5) yes
C40 C35 C41 120.8(5) yes
C35 C36 C37 123.1(5) yes
C35 C36 H361 117.6 no
C37 C36 H361 119.3 no
C36 C37 C38 117.9(5) yes
C36 C37 H371 121.9 no
C38 C37 H371 120.2 no
C37 C38 C39 120.1(6) yes
C37 C38 H381 119.6 no
C39 C38 H381 120.3 no
C38 C39 C40 120.7(6) yes
C38 C39 H391 119.6 no
C40 C39 H391 119.7 no
C35 C40 C39 120.8(5) yes
C35 C40 H401 119.6 no
C39 C40 H401 119.6 no
C35 C41 H411 109.5 no
C35 C41 H412 109.9 no
H411 C41 H412 108.1 no
C35 C41 H413 110.7 no
H411 C41 H413 109.5 no
H412 C41 H413 109.1 no

loop_
_geom_bond_atom_site_label_1
_geom_bond_atom_site_label_2
_geom_bond_distance
_geom_bond_publ_flag
Pt1 Zr1 2.7082(4) yes
Pt1 P1 2.2758(11) yes
Pt1 P2 2.2773(11) yes
Pt1 C33 2.174(4) yes
Pt1 C34 2.108(4) yes
Zr1 P1 3.1330(11) yes
Zr1 P2 3.1437(11) yes
Zr1 N1 2.184(3) yes
Zr1 N2 2.174(3) yes
Zr1 C31 2.240(4) yes
Zr1 C32 2.232(4) yes
Zr1 C33 2.868(4) yes
P1 N1 1.664(4) yes
P1 C1 1.833(4) yes
P1 C7 1.830(4) yes
P2 N2 1.660(4) yes
P2 C16 1.833(4) yes
P2 C22 1.826(4) yes
N1 C13 1.488(5) yes
N2 C28 1.486(5) yes
C1 C2 1.389(6) yes
C1 C6 1.389(6) yes
C2 C3 1.397(6) yes
C2 H21 0.928 no
C3 C4 1.385(7) yes
C3 H31 0.932 no
C4 C5 1.394(7) yes
C4 H41 0.928 no
C5 C6 1.390(6) yes
C5 H51 0.931 no
C6 H61 0.936 no
C7 C8 1.401(6) yes
C7 C12 1.397(6) yes
C8 C9 1.378(6) yes
C8 H81 0.927 no
C9 C10 1.382(7) yes
C9 H91 0.936 no
C10 C11 1.385(7) yes
C10 H101 0.924 no
C11 C12 1.392(6) yes
C11 H111 0.922 no
C12 H121 0.931 no
C13 C14 1.525(6) yes
C13 C15 1.532(6) yes
C13 H131 0.961 no
C14 H141 0.962 no
C14 H142 0.960 no
C14 H143 0.960 no
C15 H151 0.969 no
C15 H152 0.964 no
C15 H153 0.958 no
C16 C17 1.392(6) yes
C16 C21 1.399(6) yes
C17 C18 1.384(6) yes
C17 H171 0.936 no
C18 C19 1.382(7) yes
C18 H181 0.927 no
C19 C20 1.380(7) yes
C19 H191 0.926 no
C20 C21 1.384(6) yes
C20 H201 0.924 no
C21 H211 0.940 no
C22 C23 1.395(6) yes
C22 C27 1.400(6) yes
C23 C24 1.383(6) yes
C23 H231 0.930 no
C24 C25 1.382(7) yes
C24 H241 0.945 no
C25 C26 1.386(7) yes
C25 H251 0.923 no
C26 C27 1.383(6) yes
C26 H261 0.925 no
C27 H271 0.920 no
C28 C29 1.526(6) yes
C28 C30 1.526(6) yes
C28 H281 0.972 no
C29 H291 0.973 no
C29 H292 0.956 no
C29 H293 0.970 no
C30 H301 0.961 no
C30 H302 0.964 no
C30 H303 0.959 no
C31 H311 0.957 no
C31 H312 0.956 no
C31 H313 0.967 no
C32 H321 0.939 no
C32 H322 0.949 no
C32 H323 0.950 no
C33 H331 0.972 no
C33 H332 0.952 no
C33 H333 0.971 no
C34 H341 0.957 no
C34 H342 0.968 no
C34 H343 0.963 no
C35 C36 1.392(7) yes
C35 C40 1.402(8) yes
C35 C41 1.500(8) yes
C36 C37 1.368(8) yes
C36 H361 0.931 no
C37 C38 1.424(9) yes
C37 H371 0.920 no
C38 C39 1.370(10) yes
C38 H381 0.932 no
C39 C40 1.380(9) yes
C39 H391 0.938 no
C40 H401 0.931 no
C41 H411 0.961 no
C41 H412 0.955 no
C41 H413 0.953 no
